data_2202288
loop_
_publ_author_name
'Helmholdt, Robert B.'
'Goubitz, Kees'
'Sonneveld, Ed J.'
'Schenk, Henk'

_publ_section_title
;
 Pr~4~Ge~3~S~12~: structure determination from high-resolution powder
 diffraction data
;
_journal_issue 8
_journal_name_full 'Acta Crystallographica Section E'
_journal_page_first i119
_journal_page_last i121
_journal_paper_doi 10.1107/S1600536803015162
_journal_volume 59
_journal_year 2003
_chemical_formula_iupac 'Pr4 Ge3 S12'
_chemical_formula_structural 'Pr4 Ge3 S12'
_chemical_formula_sum 'Ge3 Pr4 S12'
_chemical_formula_weight 1166.18
_chemical_name_systematic ?
_space_group_IT_number 161
_symmetry_cell_setting trigonal
_symmetry_space_group_name_Hall 'R 3 -2"c'
_symmetry_space_group_name_H-M 'R 3 c :H'
_cell_angle_alpha 90.00
_cell_angle_beta 90.00
_cell_angle_gamma 120.00
_cell_formula_units_Z 6
_cell_length_a 19.28560(10)
_cell_length_b 19.2856
_cell_length_c 7.98049(3)
_cell_measurement_reflns_used 38
_cell_measurement_temperature 293.0(10)
_cell_measurement_theta_max 49
_cell_measurement_theta_min 9
_cell_volume 2570.553(16)
_computing_cell_refinement 'LSPAID (Visser, 1986)'
_computing_data_reduction 'MRIA (Zlokazov & Chernysev, 1992)'
_computing_molecular_graphics 'ORTEPIII (Burnett & Johnson, 1996))'
_computing_publication_material
;
VaList (Wills & Brown, 1999) and XTAL (Hall et al., 1995)
;
_computing_structure_refinement 'GSAS (Larson & Von Dreele (1985-2000))'
_diffrn_measurement_device_type 'ESRF BM16'
_diffrn_radiation_monochromator Si(111)
_diffrn_radiation_type synchrotron
_diffrn_radiation_wavelength 0.65296
_diffrn_reflns_number 349
_diffrn_standards_number 0
_exptl_absorpt_coefficient_mu 12.86
_exptl_absorpt_correction_T_max 0.0228
_exptl_absorpt_correction_T_min 0.0117
_exptl_absorpt_correction_type cylinder
_exptl_crystal_density_diffrn 4.52
_exptl_crystal_density_method 'not measured'
_refine_ls_extinction_method none
_refine_ls_goodness_of_fit_ref 3.5
_refine_ls_number_constraints 2
_refine_ls_number_parameters 63
_refine_ls_number_restraints 0
_refine_ls_weighting_scheme \s
_cod_data_source_file br6102.cif
_cod_data_source_block I
_cod_original_cell_volume 2570.55(2)
_cod_original_sg_symbol_Hall 'R 3 -2"C'
_cod_original_sg_symbol_H-M 'R 3 c'
_cod_database_code 2202288

loop_
_symmetry_equiv_pos_as_xyz
'+x, +y, +z'
'-y, +x-y, +z'
'-y, -x, 1/2+z'
'-x+y, -x, +z'
'+x, +x-y, 1/2+z'
'-x+y, +y, 1/2+z'
'2/3+x, 1/3+y, 1/3+z'
'1/3+x, 2/3+y, 2/3+z'
'2/3-y, 1/3+x-y, 1/3+z'
'1/3-y, 2/3+x-y, 2/3+z'
'2/3-y, 1/3-x, 5/6+z'
'1/3-y, 2/3-x, 1/6+z'
'2/3-x+y, 1/3-x, 1/3+z'
'1/3-x+y, 2/3-x, 2/3+z'
'2/3+x, 1/3+x-y, 5/6+z'
'1/3+x, 2/3+x-y, 1/6+z'
'2/3-x+y, 1/3+y, 5/6+z'
'1/3-x+y, 2/3+y, 1/6+z'

loop_
_atom_site_label
_atom_site_fract_x
_atom_site_fract_y
_atom_site_fract_z
_atom_site_U_iso_or_equiv
_atom_site_adp_type
_atom_site_occupancy
Pr1 .0000000 .0000000 .0000000 0.0233(5) Uiso 1.00
Pr2 .00380(10) .23160(10) .2033(4) 0.0233(5) Uiso 1.00
Ge .1991(2) .1862(2) .1553(5) 0.0130(10) Uiso 1.00
S1 .1536(4) .3788(4) .1601(10) 0.0253(12) Uiso 1.00
S2 .1228(4) .0643(5) .2452(8) 0.0253(12) Uiso 1.00
S3 .1177(5) .2032(4) .9923(9) 0.0253(12) Uiso 1.00
S4 .3954(4) .0592(4) .1843(10) 0.0253(12) Uiso 1.00

loop_
_atom_type_symbol
_atom_type_description
_atom_type_scat_source
Pr Pr
; International Tables for Crystallography (1992).
Vol. C, Table 6.1.1.4
;
Ge Ge
; International Tables for Crystallography (1992).
Vol. C, Table 6.1.1.4
;
S S
; International Tables for Crystallography (1992).
Vol. C, Table 6.1.1.4
;

loop_
_geom_angle_atom_site_label_1
_geom_angle_atom_site_label_2
_geom_angle_atom_site_label_3
_geom_angle_site_symmetry_1
_geom_angle_site_symmetry_2
_geom_angle_site_symmetry_3
_geom_angle
S2 Pr1 S2 9 7 7 77.6(3)
S2 Pr1 S2 9 7 13 77.6(2)
S2 Pr1 S2 9 7 '17 554' 88.4(3)
S2 Pr1 S2 9 7 '11 554' 135.9(2)
S2 Pr1 S2 9 7 '15 554' 140.1(2)
S2 Pr1 S3 9 7 '9 554' 65.1(2)
S2 Pr1 S3 9 7 '7 554' 74.2(2)
S2 Pr1 S3 9 7 '13 554' 137.0(2)
S2 Pr1 S2 7 7 13 77.6(2)
S2 Pr1 S2 7 7 '17 554' 135.9(2)
S2 Pr1 S2 7 7 '11 554' 140.1(3)
S2 Pr1 S2 7 7 '15 554' 88.4(2)
S2 Pr1 S3 7 7 '9 554' 137.0(2)
S2 Pr1 S3 7 7 '7 554' 65.1(2)
S2 Pr1 S3 7 7 '13 554' 74.2(2)
S2 Pr1 S2 13 7 '17 554' 140.1(2)
S2 Pr1 S2 13 7 '11 554' 88.4(2)
S2 Pr1 S2 13 7 '15 554' 135.9(3)
S2 Pr1 S3 13 7 '9 554' 74.2(2)
S2 Pr1 S3 13 7 '7 554' 136.97(18)
S2 Pr1 S3 13 7 '13 554' 65.1(2)
S2 Pr1 S2 '17 554' 7 '11 554' 75.9(3)
S2 Pr1 S2 '17 554' 7 '15 554' 75.9(2)
S2 Pr1 S3 '17 554' 7 '9 554' 66.03(19)
S2 Pr1 S3 '17 554' 7 '7 554' 70.9(2)
S2 Pr1 S3 '17 554' 7 '13 554' 134.1(2)
S2 Pr1 S2 '11 554' 7 '15 554' 75.9(2)
S2 Pr1 S3 '11 554' 7 '9 554' 70.9(2)
S2 Pr1 S3 '11 554' 7 '7 554' 134.13(18)
S2 Pr1 S3 '11 554' 7 '13 554' 66.0(2)
S2 Pr1 S3 '15 554' 7 '9 554' 134.1(2)
S2 Pr1 S3 '15 554' 7 '7 554' 66.0(2)
S2 Pr1 S3 '15 554' 7 '13 554' 70.9(2)
S3 Pr1 S3 '9 554' 7 '7 554' 120.0(2)
S3 Pr1 S3 '9 554' 7 '13 554' 119.97(18)
S3 Pr1 S3 '7 554' 7 '13 554' 120.0(2)
S4 Pr2 S1 9 7 7 82.4(2)
S4 Pr2 S2 9 7 9 135.2(2)
S4 Pr2 S4 9 7 '4 665' 70.9(2)
S4 Pr2 S1 9 7 14 77.5(2)
S4 Pr2 S3 9 7 '17 554' 128.6(2)
S4 Pr2 S3 9 7 '7 554' 135.1(2)
S4 Pr2 S1 9 7 16 79.3(2)
S4 Pr2 S4 9 7 8 59.8(2)
S1 Pr2 S2 7 7 9 142.4(3)
S1 Pr2 S4 7 7 '4 665' 77.4(2)
S1 Pr2 S1 7 7 14 128.7(2)
S1 Pr2 S3 7 7 '17 554' 85.0(2)
S1 Pr2 S3 7 7 '7 554' 69.6(2)
S1 Pr2 S1 7 7 16 141.0(2)
S1 Pr2 S4 7 7 8 61.4(2)
S2 Pr2 S4 9 7 '4 665' 110.7(2)
S2 Pr2 S1 9 7 14 72.1(2)
S2 Pr2 S3 9 7 '17 554' 71.4(2)
S2 Pr2 S3 9 7 '7 554' 79.0(2)
S2 Pr2 S1 9 7 16 63.9(2)
S2 Pr2 S4 9 7 8 130.7(2)
S4 Pr2 S1 '4 665' 7 14 135.6(2)
S4 Pr2 S3 '4 665' 7 '17 554' 151.8(2)
S4 Pr2 S3 '4 665' 7 '7 554' 69.2(2)
S4 Pr2 S1 '4 665' 7 16 64.14(17)
S4 Pr2 S4 '4 665' 7 8 117.8(2)
S1 Pr2 S3 14 7 '17 554' 72.5(2)
S1 Pr2 S3 14 7 '7 554' 147.3(3)
S1 Pr2 S1 14 7 16 80.17(19)
S1 Pr2 S4 14 7 8 67.64(17)
S3 Pr2 S3 '17 554' 7 '7 554' 84.2(2)
S3 Pr2 S1 '17 554' 7 16 132.90(18)
S3 Pr2 S4 '17 554' 7 8 70.4(2)
S3 Pr2 S1 '7 554' 7 16 100.8(2)
S3 Pr2 S4 '7 554' 7 8 125.80(18)
S1 Pr2 S4 16 7 8 131.8(2)
S2 Ge S3 9 9 '9 554' 102.1(4)
S2 Ge S1 9 9 16 105.0(3)
S2 Ge S4 9 9 5 114.1(3)
S3 Ge S1 '9 554' 9 16 107.3(3)
S3 Ge S4 '9 554' 9 5 124.2(3)
S1 Ge S4 16 9 5 102.7(4)

loop_
_geom_bond_atom_site_label_1
_geom_bond_atom_site_label_2
_geom_bond_site_symmetry_1
_geom_bond_site_symmetry_2
_geom_bond_distance
_geom_bond_publ_flag
Pr1 S2 7 9 2.836(7) yes
Pr1 S2 7 7 2.836(7) n
Pr1 S2 7 13 2.836(7) n
Pr1 S2 7 '17 554' 2.889(7) yes
Pr1 S2 7 '11 554' 2.889(7) n
Pr1 S2 7 '15 554' 2.889(7) n
Pr1 S3 7 '9 554' 3.409(7) y
Pr1 S3 7 '7 554' 3.409(7) n
Pr1 S3 7 '13 554' 3.409(8) n
Pr2 S4 7 9 2.830(7) yes
Pr2 S1 7 7 2.884(7) yes
Pr2 S2 7 9 2.932(7) yes
Pr2 S4 7 '4 665' 2.933(8) yes
Pr2 S1 7 14 2.976(8) yes
Pr2 S3 7 '17 554' 2.995(8) yes
Pr2 S3 7 '7 554' 3.028(8) yes
Pr2 S1 7 16 3.546(8) yes
Pr2 S4 7 8 3.702(8) yes
Ge S2 9 9 2.178(9) yes
Ge S3 9 '9 554' 2.186(8) yes
Ge S1 9 16 2.196(8) yes
Ge S4 9 5 2.203(8) yes
